data_4133865
loop_
_publ_author_name
'Wang, Zhen'
'He, Xuewen'
'Yong, Tuying'
'Miao, Yu'
'Zhang, Chun'
'Zhong Tang, Ben'

_publ_section_title
;
 Multicolor Tunable Polymeric Nanoparticle from the Tetraphenylethylene
 Cage for Temperature Sensing in Living Cells.
;
_journal_name_full 'Journal of the American Chemical Society'
_journal_paper_doi 10.1021/jacs.9b11544
_journal_year 2019
_chemical_formula_sum 'C80 H69 Cl4 N12 O19'
_chemical_formula_weight 1644.27
_space_group_crystal_system triclinic
_space_group_IT_number 2
_space_group_name_Hall '-P 1'
_space_group_name_H-M_alt 'P -1'
_atom_sites_solution_hydrogens mixed
_audit_creation_method SHELXL-2014/7
_cell_angle_alpha 73.790(4)
_cell_angle_beta 88.028(4)
_cell_angle_gamma 72.853(4)
_cell_formula_units_Z 2
_cell_length_a 10.464(2)
_cell_length_b 15.367(3)
_cell_length_c 26.131(6)
_cell_measurement_reflns_used 2122
_cell_measurement_temperature 296(2)
_cell_measurement_theta_max 20.94
_cell_measurement_theta_min 2.38
_cell_volume 3850.2(14)
_computing_cell_refinement 'Bruker SAINT'
_computing_data_collection 'Bruker APEX2'
_computing_data_reduction 'Bruker SAINT'
_computing_molecular_graphics 'Bruker SHELXTL'
_computing_publication_material 'Bruker SHELXTL'
_computing_structure_refinement 'SHELXL-2014/7 (Sheldrick, 2014)'
_computing_structure_solution 'SHELXS-97 (Sheldrick, 2008)'
_diffrn_ambient_temperature 296(2)
_diffrn_measured_fraction_theta_full 0.989
_diffrn_measured_fraction_theta_max 0.989
_diffrn_measurement_device_type 'Bruker APEX-II CCD'
_diffrn_measurement_method '\f and \w scans'
_diffrn_radiation_type MoK\a
_diffrn_radiation_wavelength 0.71073
_diffrn_reflns_av_R_equivalents 0.0714
_diffrn_reflns_av_unetI/netI 0.1552
_diffrn_reflns_Laue_measured_fraction_full 0.989
_diffrn_reflns_Laue_measured_fraction_max 0.989
_diffrn_reflns_limit_h_max 12
_diffrn_reflns_limit_h_min -12
_diffrn_reflns_limit_k_max 18
_diffrn_reflns_limit_k_min -18
_diffrn_reflns_limit_l_max 30
_diffrn_reflns_limit_l_min -31
_diffrn_reflns_number 22205
_diffrn_reflns_point_group_measured_fraction_full 0.989
_diffrn_reflns_point_group_measured_fraction_max 0.989
_diffrn_reflns_theta_full 25.000
_diffrn_reflns_theta_max 25.000
_diffrn_reflns_theta_min 1.846
_exptl_absorpt_coefficient_mu 0.235
_exptl_absorpt_correction_type none
_exptl_crystal_density_diffrn 1.418
_exptl_crystal_density_meas 0
_exptl_crystal_F_000 1706
_refine_diff_density_max 0.892
_refine_diff_density_min -0.730
_refine_diff_density_rms 0.121
_refine_ls_extinction_method none
_refine_ls_goodness_of_fit_ref 1.089
_refine_ls_hydrogen_treatment constr
_refine_ls_matrix_type full
_refine_ls_number_parameters 1036
_refine_ls_number_reflns 13415
_refine_ls_number_restraints 110
_refine_ls_restrained_S_all 1.096
_refine_ls_R_factor_all 0.2070
_refine_ls_R_factor_gt 0.1077
_refine_ls_shift/su_max 0.284
_refine_ls_shift/su_mean 0.008
_refine_ls_structure_factor_coef Fsqd
_refine_ls_weighting_details 'w=1/[\s^2^(Fo^2^)+(0.2000P)^2^] where P=(Fo^2^+2Fc^2^)/3'
_refine_ls_weighting_scheme calc
_refine_ls_wR_factor_gt 0.2869
_refine_ls_wR_factor_ref 0.3755
_reflns_Friedel_coverage 0.000
_reflns_number_gt 6264
_reflns_number_total 13415
_reflns_threshold_expression 'I > 2\s(I)'
_cod_data_source_file ja9b11544_si_002.cif
_cod_data_source_block mo_161221b_0m
_cod_original_cell_volume 3850.0(15)
_cod_database_code 4133865
_shelx_shelxl_version_number 2014/7
_shelx_space_group_comment
; 
The symmetry employed for this shelxl refinement is uniquely defined 
by the following loop, which should always be used as a source of 
symmetry information in preference to the above space-group names. 
They are only intended as comments. 
;

loop_
_space_group_symop_operation_xyz
'x, y, z'
'-x, -y, -z'

loop_
_atom_site_label
_atom_site_type_symbol
_atom_site_fract_x
_atom_site_fract_y
_atom_site_fract_z
_atom_site_U_iso_or_equiv
_atom_site_adp_type
_atom_site_occupancy
_atom_site_site_symmetry_order
_atom_site_calc_flag
_atom_site_refinement_flags_posn
_atom_site_refinement_flags_adp
C1 C -0.1772(10) 0.5253(6) 0.5524(4) 0.046(2) Uani 1 1 d . .
C2 C -0.1818(11) 0.6681(6) 0.5004(4) 0.053(2) Uani 1 1 d . .
C3 C 0.0034(9) 0.5738(6) 0.5476(4) 0.042(2) Uani 1 1 d . .
C4 C 0.2008(9) 0.4820(6) 0.6017(3) 0.041(2) Uani 1 1 d . .
C5 C 0.3244(9) 0.4286(6) 0.5915(3) 0.040(2) Uani 1 1 d . .
H5 H 0.3592 0.4426 0.5580 0.048 Uiso 1 1 calc R U
C6 C 0.3961(9) 0.3518(6) 0.6338(3) 0.0344(19) Uani 1 1 d . .
H6 H 0.4786 0.3136 0.6273 0.041 Uiso 1 1 calc R U
C7 C 0.3498(7) 0.3312(5) 0.6836(3) 0.0292(18) Uani 1 1 d . .
C8 C 0.2256(7) 0.3896(5) 0.6929(3) 0.0326(18) Uani 1 1 d . .
H8 H 0.1937 0.3782 0.7270 0.039 Uiso 1 1 calc R U
C9 C 0.1484(8) 0.4652(5) 0.6515(3) 0.039(2) Uani 1 1 d . .
H9 H 0.0648 0.5027 0.6575 0.047 Uiso 1 1 calc R U
C10 C 0.4232(7) 0.2455(5) 0.7260(3) 0.0290(18) Uani 1 1 d . .
C11 C 0.4315(7) 0.2413(5) 0.7782(3) 0.0275(18) Uani 1 1 d . .
C12 C 0.3813(7) 0.3277(5) 0.7977(3) 0.0272(17) Uani 1 1 d . .
C13 C 0.2862(7) 0.3302(5) 0.8364(3) 0.0291(18) Uani 1 1 d . .
H13 H 0.2664 0.2745 0.8541 0.035 Uiso 1 1 calc R U
C14 C 0.2200(7) 0.4138(5) 0.8494(3) 0.0308(18) Uani 1 1 d . .
H14 H 0.1562 0.4151 0.8751 0.037 Uiso 1 1 calc R U
C15 C 0.2531(7) 0.4939(5) 0.8227(3) 0.0325(19) Uani 1 1 d . .
C16 C 0.3513(7) 0.4932(5) 0.7890(3) 0.0303(18) Uani 1 1 d . .
H16 H 0.3767 0.5479 0.7750 0.036 Uiso 1 1 calc R U
C17 C 0.4155(7) 0.4124(5) 0.7746(4) 0.037(2) Uani 1 1 d . .
H17 H 0.4813 0.4133 0.7497 0.044 Uiso 1 1 calc R U
C18 C 0.0585(7) 0.6203(5) 0.8300(4) 0.041(2) Uani 1 1 d . .
C19 C -0.1122(8) 0.7452(5) 0.8291(4) 0.038(2) Uani 1 1 d . .
C20 C -0.1464(7) 0.6213(5) 0.8107(3) 0.0329(19) Uani 1 1 d . .
C21 C -0.1916(7) 0.4847(5) 0.8006(3) 0.0292(18) Uani 1 1 d . .
C22 C -0.2485(7) 0.4267(5) 0.8348(3) 0.0307(18) Uani 1 1 d . .
H22 H -0.3127 0.4499 0.8571 0.037 Uiso 1 1 calc R U
C23 C -0.2110(7) 0.3308(5) 0.8368(3) 0.0335(19) Uani 1 1 d . .
H23 H -0.2460 0.2893 0.8622 0.040 Uiso 1 1 calc R U
C24 C -0.1215(7) 0.2962(5) 0.8010(3) 0.0261(17) Uani 1 1 d . .
C25 C -0.0666(7) 0.3607(5) 0.7658(3) 0.0313(19) Uani 1 1 d . .
H25 H -0.0042 0.3392 0.7425 0.038 Uiso 1 1 calc R U
C26 C -0.1020(7) 0.4551(5) 0.7645(3) 0.0324(19) Uani 1 1 d . .
H26 H -0.0666 0.4975 0.7400 0.039 Uiso 1 1 calc R U
C27 C -0.0759(7) 0.1949(5) 0.8033(3) 0.0271(17) Uani 1 1 d . .
C28 C -0.0632(7) 0.1641(5) 0.7587(3) 0.0305(19) Uani 1 1 d . .
C29 C -0.1167(7) 0.2342(5) 0.7063(3) 0.0276(17) Uani 1 1 d . .
C30 C -0.0335(8) 0.2432(6) 0.6627(3) 0.0337(19) Uani 1 1 d . .
H30 H 0.0498 0.1984 0.6649 0.040 Uiso 1 1 calc R U
C31 C -0.0746(8) 0.3190(6) 0.6159(3) 0.036(2) Uani 1 1 d . .
H31 H -0.0190 0.3252 0.5875 0.043 Uiso 1 1 calc R U
C32 C -0.1976(9) 0.3830(6) 0.6134(4) 0.044(2) Uani 1 1 d . .
C33 C -0.2875(8) 0.3718(6) 0.6537(4) 0.039(2) Uani 1 1 d . .
H33 H -0.3732 0.4142 0.6500 0.046 Uiso 1 1 calc R U
C34 C -0.2473(7) 0.2972(5) 0.6988(3) 0.0295(18) Uani 1 1 d . .
H34 H -0.3079 0.2880 0.7252 0.035 Uiso 1 1 calc R U
C35 C 0.4718(7) 0.1515(5) 0.8210(3) 0.0280(18) Uani 1 1 d . .
C36 C 0.4143(7) 0.0801(5) 0.8233(3) 0.0257(17) Uani 1 1 d . .
H36 H 0.3517 0.0889 0.7965 0.031 Uiso 1 1 calc R U
C37 C 0.4462(7) -0.0025(5) 0.8635(3) 0.0289(18) Uani 1 1 d . .
H37 H 0.4065 -0.0495 0.8640 0.035 Uiso 1 1 calc R U
C38 C 0.5389(7) -0.0154(5) 0.9036(3) 0.0317(19) Uani 1 1 d . .
C39 C 0.5998(7) 0.0537(5) 0.9023(3) 0.0298(18) Uani 1 1 d . .
H39 H 0.6645 0.0435 0.9286 0.036 Uiso 1 1 calc R U
C40 C 0.5646(7) 0.1369(5) 0.8623(3) 0.0265(17) Uani 1 1 d . .
H40 H 0.6027 0.1844 0.8625 0.032 Uiso 1 1 calc R U
C41 C 0.4908(7) -0.1365(5) 0.9724(3) 0.0322(19) Uani 1 1 d . .
C42 C 0.4510(7) -0.2585(5) 1.0326(3) 0.0287(17) Uani 1 1 d . .
C43 C 0.2836(7) -0.1294(5) 0.9974(3) 0.0287(18) Uani 1 1 d . .
C44 C 0.0920(7) -0.0128(5) 0.9482(3) 0.0239(16) Uani 1 1 d . .
C45 C 0.1187(7) 0.0741(5) 0.9360(3) 0.0252(16) Uani 1 1 d . .
H45 H 0.1755 0.0863 0.9579 0.030 Uiso 1 1 calc R U
C46 C 0.0573(7) 0.1409(5) 0.8902(3) 0.0309(19) Uani 1 1 d . .
H46 H 0.0738 0.1994 0.8812 0.037 Uiso 1 1 calc R U
C47 C -0.0291(7) 0.1252(5) 0.8564(3) 0.0274(18) Uani 1 1 d . .
C48 C -0.0620(7) 0.0397(5) 0.8738(3) 0.0317(19) Uani 1 1 d . .
H48 H -0.1266 0.0298 0.8544 0.038 Uiso 1 1 calc R U
C49 C -0.0006(7) -0.0290(5) 0.9187(3) 0.033(2) Uani 1 1 d . .
H49 H -0.0212 -0.0861 0.9292 0.040 Uiso 1 1 calc R U
C50 C 0.0116(7) 0.0688(5) 0.7547(3) 0.0280(18) Uani 1 1 d . .
C51 C -0.0285(8) 0.0282(5) 0.7196(3) 0.0313(18) Uani 1 1 d . .
H51 H -0.1081 0.0611 0.6992 0.038 Uiso 1 1 calc R U
C52 C 0.0434(8) -0.0585(6) 0.7132(4) 0.042(2) Uani 1 1 d . .
H52 H 0.0148 -0.0836 0.6888 0.050 Uiso 1 1 calc R U
C53 C 0.1596(8) -0.1065(5) 0.7445(3) 0.035(2) Uani 1 1 d . .
C54 C 0.2063(8) -0.0720(5) 0.7814(3) 0.0339(19) Uani 1 1 d . .
H54 H 0.2846 -0.1071 0.8022 0.041 Uiso 1 1 calc R U
C55 C 0.1328(7) 0.0166(5) 0.7864(3) 0.0291(18) Uani 1 1 d . .
H55 H 0.1627 0.0419 0.8104 0.035 Uiso 1 1 calc R U
C56 C 0.3531(9) -0.2097(6) 0.7175(3) 0.040(2) Uani 1 1 d . .
C57 C 0.5132(11) -0.3029(7) 0.6854(5) 0.074(4) Uani 1 1 d . .
C58 C 0.5193(11) -0.1608(6) 0.6834(5) 0.071(4) Uani 1 1 d . .
C59 C 0.5427(10) -0.0120(6) 0.6817(4) 0.051(3) Uani 1 1 d . .
C60 C 0.4216(10) 0.0538(6) 0.6624(4) 0.049(2) Uani 1 1 d . .
H60 H 0.3644 0.0420 0.6405 0.058 Uiso 1 1 calc R U
C61 C 0.3867(8) 0.1378(6) 0.6763(3) 0.037(2) Uani 1 1 d . .
H61 H 0.3043 0.1823 0.6636 0.045 Uiso 1 1 calc R U
C62 C 0.4704(8) 0.1585(5) 0.7085(3) 0.0321(19) Uani 1 1 d . .
C63 C 0.5977(9) 0.0932(6) 0.7243(3) 0.042(2) Uani 1 1 d . .
H63 H 0.6589 0.1069 0.7434 0.051 Uiso 1 1 calc R U
C64 C 0.6314(9) 0.0081(6) 0.7110(4) 0.048(2) Uani 1 1 d . .
H64 H 0.7150 -0.0359 0.7221 0.058 Uiso 1 1 calc R U
C73 C 0.4897(8) 0.2647(5) 0.1243(4) 0.040(2) Uani 1 1 d . .
H73A H 0.5056 0.2609 0.1613 0.048 Uiso 1 1 calc R U
H73B H 0.4260 0.2304 0.1230 0.048 Uiso 1 1 calc R U
C74 C 0.4322(10) 0.3662(6) 0.0932(5) 0.062(3) Uani 1 1 d . .
H74A H 0.4107 0.3700 0.0566 0.074 Uiso 1 1 calc R U
H74B H 0.3501 0.3944 0.1086 0.074 Uiso 1 1 calc R U
C75 C 0.6457(10) 0.3766(7) 0.0713(4) 0.059(3) Uani 1 1 d . .
H75A H 0.7086 0.4122 0.0710 0.070 Uiso 1 1 calc R U
H75B H 0.6273 0.3784 0.0348 0.070 Uiso 1 1 calc R U
C76 C 0.7047(9) 0.2753(6) 0.1045(4) 0.048(2) Uani 1 1 d . .
H76A H 0.7891 0.2470 0.0906 0.058 Uiso 1 1 calc R U
H76B H 0.7220 0.2738 0.1410 0.058 Uiso 1 1 calc R U
C77 C 0.8696(10) 0.6342(8) -0.0032(5) 0.072(3) Uani 1 1 d . .
H77A H 0.9021 0.6191 -0.0358 0.086 Uiso 1 1 calc R U
H77B H 0.7795 0.6288 0.0009 0.086 Uiso 1 1 calc R U
C78 C 0.8682(10) 0.7296(8) -0.0061(6) 0.077(4) Uani 1 1 d . .
H78A H 0.8057 0.7743 -0.0347 0.093 Uiso 1 1 calc R U
H78B H 0.8386 0.7436 0.0271 0.093 Uiso 1 1 calc R U
C79 C 1.0827(10) 0.6742(8) 0.0295(5) 0.070(3) Uani 1 1 d . .
H79A H 1.1726 0.6797 0.0243 0.084 Uiso 1 1 calc R U
H79B H 1.0521 0.6911 0.0619 0.084 Uiso 1 1 calc R U
C80 C 1.0862(10) 0.5783(8) 0.0356(5) 0.067(3) Uani 1 1 d . .
H80 H 1.1634 0.5299 0.0343 0.080 Uiso 1 1 calc R U
C81 C 0.1285(15) 0.1951(12) 0.3849(6) 0.147(7) Uani 1 1 d D U
H81A H 0.2100 0.1428 0.3885 0.176 Uiso 1 1 calc R U
H81B H 0.1268 0.2197 0.4154 0.176 Uiso 1 1 calc R U
C82 C 0.1293(19) 0.2720(13) 0.3345(9) 0.228(12) Uani 1 1 d D U
H82A H 0.2069 0.2936 0.3360 0.274 Uiso 1 1 calc R U
H82B H 0.1361 0.2465 0.3041 0.274 Uiso 1 1 calc R U
C83 C -0.1027(17) 0.3177(11) 0.3312(7) 0.168(8) Uani 1 1 d D U
H83A H -0.1089 0.2929 0.3013 0.201 Uiso 1 1 calc R U
H83B H -0.1820 0.3709 0.3293 0.201 Uiso 1 1 calc R U
C84 C -0.0969(17) 0.2418(12) 0.3826(7) 0.167(8) Uani 1 1 d D U
H84A H -0.0904 0.2662 0.4126 0.201 Uiso 1 1 calc R U
H84B H -0.1781 0.2229 0.3852 0.201 Uiso 1 1 calc R U
C85 C 0.381(3) 0.6795(15) 0.5045(9) 0.271(15) Uani 1 1 d D U
H85A H 0.4629 0.6266 0.5133 0.326 Uiso 1 1 calc R U
H85B H 0.3063 0.6555 0.5164 0.326 Uiso 1 1 calc R U
C86 C 0.387(3) 0.752(2) 0.5325(10) 0.36(2) Uani 1 1 d D U
H86A H 0.3650 0.7323 0.5694 0.428 Uiso 1 1 calc R U
H86B H 0.4769 0.7585 0.5319 0.428 Uiso 1 1 calc R U
C87 C 0.304(3) 0.8844(14) 0.4497(10) 0.247(13) Uani 1 1 d D U
H87A H 0.3900 0.8958 0.4437 0.297 Uiso 1 1 calc R U
H87B H 0.2343 0.9447 0.4376 0.297 Uiso 1 1 calc R U
C88 C 0.288(2) 0.8177(17) 0.4195(7) 0.213(11) Uani 1 1 d D U
H88A H 0.1947 0.8207 0.4167 0.255 Uiso 1 1 calc R U
H88B H 0.3190 0.8355 0.3837 0.255 Uiso 1 1 calc R U
Cl1 Cl -0.2670(3) 0.7710(2) 0.45584(13) 0.0873(10) Uani 1 1 d . .
Cl2 Cl -0.1738(2) 0.85567(14) 0.83864(10) 0.0503(7) Uani 1 1 d . .
Cl3 Cl 0.5054(2) -0.37246(14) 1.07164(9) 0.0448(6) Uani 1 1 d . .
Cl4 Cl 0.5853(4) -0.4107(2) 0.67179(18) 0.1119(15) Uani 1 1 d . .
N1 N -0.0516(7) 0.5031(5) 0.5693(3) 0.0443(18) Uani 1 1 d . .
N2 N -0.2502(8) 0.6064(6) 0.5193(3) 0.051(2) Uani 1 1 d . .
N3 N -0.0560(9) 0.6559(5) 0.5138(3) 0.052(2) Uani 1 1 d . .
N4 N -0.0159(6) 0.5730(4) 0.8165(3) 0.0313(15) Uani 1 1 d . .
N5 N -0.2007(6) 0.7098(4) 0.8156(3) 0.0321(16) Uani 1 1 d . .
N6 N 0.0179(6) 0.7073(5) 0.8368(3) 0.0424(19) Uani 1 1 d . .
N7 N 0.4067(7) -0.1410(5) 0.7065(3) 0.0465(19) Uani 1 1 d . .
N8 N 0.5767(10) -0.2408(6) 0.6684(4) 0.089(4) Uani 1 1 d . .
N9 N 0.3989(8) -0.2935(5) 0.7084(3) 0.058(2) Uani 1 1 d . .
N10 N 0.3631(6) -0.0843(4) 0.9666(3) 0.0300(15) Uani 1 1 d . .
N11 N 0.3220(6) -0.2159(4) 1.0318(3) 0.0320(15) Uani 1 1 d . .
N12 N 0.5419(6) -0.2224(4) 1.0055(3) 0.0325(15) Uani 1 1 d . .
O1 O -0.2467(6) 0.4613(4) 0.5698(2) 0.0485(16) Uani 1 1 d . .
O2 O 0.1293(6) 0.5615(4) 0.5601(2) 0.0480(16) Uani 1 1 d . .
O3 O -0.2358(5) 0.5825(3) 0.7994(2) 0.0351(13) Uani 1 1 d . .
O4 O 0.1935(5) 0.5795(4) 0.8357(3) 0.0428(15) Uani 1 1 d . .
O5 O 0.5815(5) -0.1002(3) 0.9445(2) 0.0301(12) Uani 1 1 d . .
O6 O 0.1531(5) -0.0883(4) 0.9946(2) 0.0361(13) Uani 1 1 d . .
O7 O 0.5890(7) -0.0974(4) 0.6684(3) 0.070(2) Uani 1 1 d . .
O8 O 0.2313(6) -0.1977(3) 0.7390(2) 0.0430(15) Uani 1 1 d . .
O9 O 0.6129(5) 0.2215(4) 0.1034(3) 0.0443(15) Uani 1 1 d . .
O10 O 0.5257(7) 0.4174(4) 0.0937(3) 0.0582(18) Uani 1 1 d . .
O11 O 0.9593(6) 0.5662(4) 0.0438(3) 0.0510(16) Uani 1 1 d . .
O12 O 0.9952(7) 0.7395(5) -0.0153(3) 0.077(2) Uani 1 1 d . .
O13 O 0.0165(14) 0.1616(8) 0.3846(5) 0.148(4) Uani 1 1 d D U
O14 O 0.0127(15) 0.3489(10) 0.3276(6) 0.197(6) Uani 1 1 d D U
O15 O 0.367(2) 0.7228(14) 0.4477(8) 0.234(8) Uani 1 1 d D U
O16 O 0.293(3) 0.8418(18) 0.5055(9) 0.301(11) Uani 1 1 d D U
O17 O 0.918(3) 0.953(2) 0.4428(12) 0.394(16) Uani 1 1 d . U
H17A H 0.8797 0.9305 0.4254 0.472 Uiso 1 1 d R U
H17B H 0.8800 0.9524 0.4709 0.472 Uiso 1 1 d R U
O18 O 0.277(3) 0.9493(17) 0.5767(9) 0.307(11) Uani 1 1 d . U
H18A H 0.2828 0.9344 0.5487 0.368 Uiso 1 1 d R U
H18B H 0.2191 0.9289 0.5936 0.368 Uiso 1 1 d R U
O19 O 0.468(4) 0.025(3) 0.4703(13) 0.48(2) Uani 1 1 d . U
H19A H 0.3857 0.0465 0.4686 0.581 Uiso 1 1 d R U
H19B H 0.4940 0.0465 0.4409 0.581 Uiso 1 1 d R U

loop_
_atom_site_aniso_label
_atom_site_aniso_U_11
_atom_site_aniso_U_22
_atom_site_aniso_U_33
_atom_site_aniso_U_23
_atom_site_aniso_U_13
_atom_site_aniso_U_12
C1 0.054(6) 0.028(5) 0.053(6) -0.019(4) -0.002(5) 0.000(4)
C2 0.061(7) 0.031(5) 0.056(6) -0.006(4) -0.002(5) -0.002(5)
C3 0.047(6) 0.025(5) 0.050(6) -0.009(4) -0.004(4) -0.004(4)
C4 0.049(5) 0.023(5) 0.039(5) 0.008(4) -0.009(4) -0.007(4)
C5 0.059(6) 0.027(5) 0.036(5) -0.006(4) 0.006(4) -0.021(4)
C6 0.050(5) 0.029(5) 0.031(5) -0.013(4) 0.011(4) -0.021(4)
C7 0.028(4) 0.020(4) 0.048(5) -0.010(4) 0.006(4) -0.019(3)
C8 0.027(4) 0.025(4) 0.041(5) 0.000(4) 0.006(4) -0.009(3)
C9 0.036(5) 0.025(5) 0.049(6) -0.002(4) 0.004(4) -0.008(4)
C10 0.027(4) 0.032(4) 0.033(5) -0.008(4) 0.006(3) -0.019(4)
C11 0.018(4) 0.019(4) 0.052(5) -0.009(4) 0.008(3) -0.016(3)
C12 0.028(4) 0.025(4) 0.030(4) -0.007(3) 0.001(3) -0.010(3)
C13 0.025(4) 0.020(4) 0.044(5) -0.009(4) 0.004(4) -0.011(3)
C14 0.023(4) 0.030(4) 0.042(5) -0.013(4) 0.001(3) -0.010(3)
C15 0.013(4) 0.025(4) 0.068(6) -0.025(4) 0.000(4) -0.007(3)
C16 0.028(4) 0.013(4) 0.054(5) -0.013(4) -0.001(4) -0.008(3)
C17 0.027(4) 0.014(4) 0.074(6) -0.015(4) 0.005(4) -0.009(3)
C18 0.023(4) 0.021(4) 0.088(7) -0.028(4) 0.000(4) -0.006(3)
C19 0.031(5) 0.011(4) 0.077(6) -0.020(4) 0.001(4) -0.006(3)
C20 0.026(4) 0.020(4) 0.053(5) -0.009(4) 0.007(4) -0.007(3)
C21 0.021(4) 0.015(4) 0.057(5) -0.016(4) -0.004(4) -0.007(3)
C22 0.022(4) 0.032(4) 0.049(5) -0.023(4) 0.009(4) -0.013(3)
C23 0.024(4) 0.020(4) 0.060(6) -0.014(4) 0.006(4) -0.010(3)
C24 0.020(4) 0.020(4) 0.041(5) -0.010(3) 0.004(3) -0.009(3)
C25 0.018(4) 0.022(4) 0.061(6) -0.020(4) 0.012(4) -0.010(3)
C26 0.027(4) 0.026(4) 0.054(5) -0.017(4) 0.006(4) -0.018(4)
C27 0.025(4) 0.019(4) 0.045(5) -0.013(4) 0.004(3) -0.015(3)
C28 0.018(4) 0.020(4) 0.060(6) -0.014(4) 0.002(4) -0.013(3)
C29 0.026(4) 0.020(4) 0.045(5) -0.018(4) 0.007(3) -0.012(3)
C30 0.034(4) 0.028(5) 0.044(5) -0.014(4) 0.000(4) -0.012(4)
C31 0.035(5) 0.031(5) 0.048(6) -0.021(4) 0.010(4) -0.012(4)
C32 0.054(6) 0.036(5) 0.043(6) -0.007(4) -0.014(5) -0.014(5)
C33 0.031(4) 0.025(5) 0.070(7) -0.026(4) 0.004(4) -0.011(4)
C34 0.029(4) 0.014(4) 0.054(5) -0.019(4) 0.005(4) -0.010(3)
C35 0.023(4) 0.018(4) 0.043(5) -0.007(3) 0.014(3) -0.009(3)
C36 0.020(4) 0.013(4) 0.044(5) -0.009(3) -0.002(3) -0.004(3)
C37 0.025(4) 0.023(4) 0.045(5) -0.015(4) 0.002(4) -0.011(3)
C38 0.028(4) 0.021(4) 0.047(5) -0.012(4) 0.014(4) -0.008(3)
C39 0.021(4) 0.026(4) 0.045(5) -0.014(4) 0.007(3) -0.006(3)
C40 0.026(4) 0.025(4) 0.035(5) -0.011(3) 0.003(3) -0.015(3)
C41 0.028(4) 0.027(4) 0.050(5) -0.016(4) 0.012(4) -0.015(4)
C42 0.031(4) 0.025(4) 0.025(4) 0.001(3) 0.000(3) -0.009(4)
C43 0.032(4) 0.027(4) 0.038(5) -0.021(4) 0.010(4) -0.015(4)
C44 0.023(4) 0.022(4) 0.025(4) -0.007(3) 0.012(3) -0.007(3)
C45 0.027(4) 0.029(4) 0.020(4) -0.010(3) 0.007(3) -0.008(3)
C46 0.024(4) 0.031(4) 0.050(5) -0.027(4) 0.014(4) -0.013(3)
C47 0.014(3) 0.013(4) 0.060(5) -0.018(4) 0.009(3) -0.004(3)
C48 0.030(4) 0.036(5) 0.043(5) -0.022(4) 0.015(4) -0.022(4)
C49 0.029(4) 0.007(4) 0.062(6) -0.007(4) 0.016(4) -0.008(3)
C50 0.025(4) 0.014(4) 0.048(5) -0.013(3) 0.011(4) -0.008(3)
C51 0.034(4) 0.024(4) 0.039(5) -0.014(4) 0.003(4) -0.010(4)
C52 0.039(5) 0.030(5) 0.063(6) -0.025(4) 0.007(4) -0.009(4)
C53 0.040(5) 0.013(4) 0.060(6) -0.018(4) 0.014(4) -0.012(4)
C54 0.029(4) 0.027(4) 0.046(5) -0.011(4) 0.007(4) -0.009(4)
C55 0.031(4) 0.023(4) 0.037(5) -0.014(3) 0.008(4) -0.009(3)
C56 0.062(6) 0.025(5) 0.039(5) -0.015(4) 0.022(4) -0.021(4)
C57 0.071(7) 0.028(5) 0.136(11) -0.045(6) 0.052(7) -0.018(5)
C58 0.092(8) 0.027(5) 0.113(9) -0.042(6) 0.067(7) -0.031(5)
C59 0.065(7) 0.030(5) 0.071(7) -0.027(5) 0.035(5) -0.026(5)
C60 0.060(6) 0.036(5) 0.069(7) -0.029(5) 0.011(5) -0.028(5)
C61 0.044(5) 0.029(5) 0.046(5) -0.009(4) 0.005(4) -0.020(4)
C62 0.034(4) 0.027(4) 0.046(5) -0.020(4) 0.011(4) -0.016(4)
C63 0.041(5) 0.045(5) 0.049(6) -0.016(4) 0.017(4) -0.024(4)
C64 0.042(5) 0.022(5) 0.077(7) -0.012(4) 0.027(5) -0.009(4)
C73 0.033(5) 0.027(5) 0.062(6) -0.014(4) 0.005(4) -0.009(4)
C74 0.052(6) 0.028(5) 0.095(8) -0.020(5) 0.013(6) 0.006(5)
C75 0.061(7) 0.046(6) 0.086(8) -0.025(6) 0.005(6) -0.036(5)
C76 0.041(5) 0.038(5) 0.070(7) -0.012(5) -0.001(5) -0.021(4)
C77 0.037(6) 0.073(8) 0.118(10) -0.047(7) -0.017(6) -0.015(5)
C78 0.039(6) 0.054(7) 0.129(11) -0.015(7) -0.012(6) -0.007(5)
C79 0.036(6) 0.071(8) 0.116(10) -0.041(7) -0.008(6) -0.019(5)
C80 0.037(6) 0.057(7) 0.101(9) -0.015(6) 0.001(5) -0.013(5)
C81 0.140(10) 0.151(10) 0.147(10) -0.050(8) 0.039(8) -0.035(8)
C82 0.209(14) 0.218(15) 0.242(15) -0.053(10) 0.023(10) -0.053(10)
C83 0.175(11) 0.147(11) 0.213(12) -0.053(8) -0.001(9) -0.092(9)
C84 0.160(11) 0.173(11) 0.170(11) -0.052(9) 0.005(8) -0.047(9)
C85 0.275(17) 0.269(17) 0.262(17) -0.073(10) 0.018(10) -0.072(10)
C86 0.36(2) 0.36(2) 0.35(2) -0.104(12) 0.023(10) -0.100(12)
C87 0.254(16) 0.241(16) 0.256(16) -0.065(10) 0.023(10) -0.092(10)
C88 0.212(14) 0.214(14) 0.208(14) -0.065(10) 0.022(9) -0.051(9)
Cl1 0.087(2) 0.0565(18) 0.083(2) 0.0157(15) -0.0116(17) -0.0005(16)
Cl2 0.0425(13) 0.0227(11) 0.0933(19) -0.0308(11) 0.0016(12) -0.0072(9)
Cl3 0.0420(12) 0.0276(11) 0.0567(15) 0.0049(10) -0.0012(10) -0.0135(9)
Cl4 0.117(3) 0.0455(17) 0.205(4) -0.078(2) 0.101(3) -0.0414(18)
N1 0.052(5) 0.030(4) 0.048(5) -0.011(3) -0.003(4) -0.009(4)
N2 0.064(5) 0.048(5) 0.032(4) 0.003(4) -0.012(4) -0.013(4)
N3 0.075(6) 0.026(4) 0.044(5) 0.002(3) 0.000(4) -0.008(4)
N4 0.022(3) 0.018(3) 0.057(5) -0.016(3) 0.002(3) -0.005(3)
N5 0.030(4) 0.019(3) 0.052(4) -0.018(3) 0.005(3) -0.007(3)
N6 0.027(4) 0.026(4) 0.086(6) -0.035(4) 0.002(4) -0.008(3)
N7 0.054(5) 0.019(4) 0.069(5) -0.019(4) 0.029(4) -0.012(3)
N8 0.103(8) 0.041(5) 0.153(10) -0.064(6) 0.084(7) -0.040(5)
N9 0.074(6) 0.024(4) 0.086(6) -0.028(4) 0.043(5) -0.022(4)
N10 0.024(3) 0.021(3) 0.052(4) -0.019(3) 0.009(3) -0.010(3)
N11 0.036(4) 0.023(4) 0.040(4) -0.009(3) 0.009(3) -0.014(3)
N12 0.030(4) 0.022(4) 0.043(4) 0.000(3) 0.003(3) -0.012(3)
O1 0.055(4) 0.035(4) 0.051(4) -0.007(3) -0.012(3) -0.009(3)
O2 0.055(4) 0.025(3) 0.053(4) 0.002(3) -0.003(3) -0.007(3)
O3 0.025(3) 0.017(3) 0.069(4) -0.023(3) 0.002(3) -0.005(2)
O4 0.019(3) 0.021(3) 0.096(5) -0.034(3) -0.001(3) -0.001(2)
O5 0.027(3) 0.026(3) 0.035(3) 0.000(2) 0.006(2) -0.012(2)
O6 0.029(3) 0.029(3) 0.041(3) -0.003(3) 0.015(2) -0.004(2)
O7 0.079(5) 0.037(4) 0.119(6) -0.047(4) 0.066(5) -0.036(4)
O8 0.046(3) 0.013(3) 0.072(4) -0.020(3) 0.023(3) -0.006(2)
O9 0.023(3) 0.029(3) 0.087(5) -0.024(3) 0.002(3) -0.008(2)
O10 0.086(5) 0.022(3) 0.074(5) -0.017(3) 0.011(4) -0.025(3)
O11 0.035(3) 0.050(4) 0.065(4) -0.013(3) 0.010(3) -0.012(3)
O12 0.049(4) 0.038(4) 0.128(7) 0.001(4) 0.018(4) -0.012(3)
O13 0.178(9) 0.146(8) 0.149(8) -0.077(6) 0.005(7) -0.060(7)
O14 0.168(9) 0.166(9) 0.262(11) -0.053(8) -0.011(8) -0.062(8)
O15 0.236(11) 0.231(11) 0.238(11) -0.055(8) 0.012(9) -0.085(9)
O16 0.319(14) 0.300(14) 0.280(14) -0.095(10) 0.018(9) -0.071(9)
O17 0.38(2) 0.39(2) 0.40(2) -0.103(17) 0.038(17) -0.115(17)
O18 0.40(2) 0.334(18) 0.272(17) -0.132(14) 0.041(15) -0.192(16)
O19 0.52(3) 0.47(3) 0.47(3) -0.17(2) 0.00(2) -0.129(19)

loop_
_atom_type_symbol
_atom_type_description
_atom_type_scat_dispersion_real
_atom_type_scat_dispersion_imag
_atom_type_scat_source
C C 0.0033 0.0016 'International Tables Vol C Tables 4.2.6.8 and 6.1.1.4'
H H 0.0000 0.0000 'International Tables Vol C Tables 4.2.6.8 and 6.1.1.4'
N N 0.0061 0.0033 'International Tables Vol C Tables 4.2.6.8 and 6.1.1.4'
O O 0.0106 0.0060 'International Tables Vol C Tables 4.2.6.8 and 6.1.1.4'
Cl Cl 0.1484 0.1585 'International Tables Vol C Tables 4.2.6.8 and 6.1.1.4'

loop_
_geom_angle_atom_site_label_1
_geom_angle_atom_site_label_2
_geom_angle_atom_site_label_3
_geom_angle
_geom_angle_site_symmetry_1
N1 C1 N2 127.5(9) .
N1 C1 O1 119.6(8) .
N2 C1 O1 112.9(8) .
N3 C2 N2 125.7(9) .
N3 C2 Cl1 118.5(8) .
N2 C2 Cl1 115.8(8) .
N3 C3 O2 114.3(8) .
N3 C3 N1 126.5(9) .
O2 C3 N1 119.2(7) .
C5 C4 C9 122.8(8) .
C5 C4 O2 118.0(8) .
C9 C4 O2 119.0(8) .
C4 C5 C6 117.3(8) .
C4 C5 H5 121.3 .
C6 C5 H5 121.3 .
C7 C6 C5 122.8(8) .
C7 C6 H6 118.6 .
C5 C6 H6 118.6 .
C6 C7 C8 118.0(7) .
C6 C7 C10 121.2(7) .
C8 C7 C10 120.7(7) .
C7 C8 C9 121.3(7) .
C7 C8 H8 119.4 .
C9 C8 H8 119.4 .
C4 C9 C8 117.8(8) .
C4 C9 H9 121.1 .
C8 C9 H9 121.1 .
C11 C10 C62 120.7(7) .
C11 C10 C7 124.4(7) .
C62 C10 C7 114.3(7) .
C10 C11 C35 123.1(7) .
C10 C11 C12 122.2(7) .
C35 C11 C12 114.1(7) .
C13 C12 C17 117.1(7) .
C13 C12 C11 119.8(6) .
C17 C12 C11 122.8(7) .
C14 C13 C12 121.8(7) .
C14 C13 H13 119.1 .
C12 C13 H13 119.1 .
C15 C14 C13 117.1(7) .
C15 C14 H14 121.4 .
C13 C14 H14 121.4 .
C16 C15 C14 123.0(7) .
C16 C15 O4 116.9(6) .
C14 C15 O4 119.6(7) .
C15 C16 C17 120.7(7) .
C15 C16 H16 119.7 .
C17 C16 H16 119.7 .
C16 C17 C12 119.8(7) .
C16 C17 H17 120.1 .
C12 C17 H17 120.1 .
N4 C18 N6 127.8(7) .
N4 C18 O4 117.9(6) .
N6 C18 O4 114.1(6) .
N5 C19 N6 128.8(7) .
N5 C19 Cl2 115.9(6) .
N6 C19 Cl2 115.3(5) .
O3 C20 N4 120.4(6) .
O3 C20 N5 113.8(6) .
N4 C20 N5 125.8(7) .
C22 C21 C26 122.6(7) .
C22 C21 O3 117.0(7) .
C26 C21 O3 120.1(7) .
C21 C22 C23 119.4(7) .
C21 C22 H22 120.3 .
C23 C22 H22 120.3 .
C22 C23 C24 120.8(7) .
C22 C23 H23 119.6 .
C24 C23 H23 119.6 .
C25 C24 C23 116.9(6) .
C25 C24 C27 120.6(6) .
C23 C24 C27 122.2(6) .
C26 C25 C24 122.2(7) .
C26 C25 H25 118.9 .
C24 C25 H25 118.9 .
C25 C26 C21 117.9(7) .
C25 C26 H26 121.0 .
C21 C26 H26 121.0 .
C28 C27 C24 122.6(7) .
C28 C27 C47 119.6(6) .
C24 C27 C47 117.5(6) .
C27 C28 C50 127.1(7) .
C27 C28 C29 118.8(7) .
C50 C28 C29 113.8(7) .
C34 C29 C30 117.3(7) .
C34 C29 C28 122.2(7) .
C30 C29 C28 120.3(7) .
C31 C30 C29 121.0(7) .
C31 C30 H30 119.5 .
C29 C30 H30 119.5 .
C32 C31 C30 118.5(8) .
C32 C31 H31 120.7 .
C30 C31 H31 120.8 .
C31 C32 O1 123.2(8) .
C31 C32 C33 122.1(8) .
O1 C32 C33 114.6(8) .
C34 C33 C32 118.9(8) .
C34 C33 H33 120.5 .
C32 C33 H33 120.5 .
C33 C34 C29 121.6(7) .
C33 C34 H34 119.2 .
C29 C34 H34 119.2 .
C36 C35 C40 117.6(7) .
C36 C35 C11 121.0(7) .
C40 C35 C11 121.2(6) .
C37 C36 C35 122.3(7) .
C37 C36 H36 118.8 .
C35 C36 H36 118.8 .
C36 C37 C38 118.8(7) .
C36 C37 H37 120.6 .
C38 C37 H37 120.6 .
C39 C38 C37 120.5(7) .
C39 C38 O5 117.5(7) .
C37 C38 O5 121.8(6) .
C40 C39 C38 119.9(7) .
C40 C39 H39 120.1 .
C38 C39 H39 120.1 .
C39 C40 C35 120.7(6) .
C39 C40 H40 119.6 .
C35 C40 H40 119.6 .
N12 C41 N10 126.8(7) .
N12 C41 O5 114.1(6) .
N10 C41 O5 119.1(7) .
N11 C42 N12 126.8(7) .
N11 C42 Cl3 116.0(5) .
N12 C42 Cl3 117.1(6) .
O6 C43 N11 113.6(6) .
O6 C43 N10 119.9(7) .
N11 C43 N10 126.6(7) .
C49 C44 C45 122.2(7) .
C49 C44 O6 116.2(6) .
C45 C44 O6 121.5(6) .
C46 C45 C44 116.9(7) .
C46 C45 H45 121.6 .
C44 C45 H45 121.6 .
C45 C46 C47 123.1(7) .
C45 C46 H46 118.4 .
C47 C46 H46 118.4 .
C46 C47 C48 117.0(7) .
C46 C47 C27 120.2(6) .
C48 C47 C27 122.8(7) .
C49 C48 C47 121.0(7) .
C49 C48 H48 119.5 .
C47 C48 H48 119.5 .
C48 C49 C44 119.3(6) .
C48 C49 H49 120.3 .
C44 C49 H49 120.3 .
C51 C50 C55 117.7(6) .
C51 C50 C28 122.3(7) .
C55 C50 C28 119.9(6) .
C52 C51 C50 123.3(8) .
C52 C51 H51 118.4 .
C50 C51 H51 118.4 .
C51 C52 C53 117.2(8) .
C51 C52 H52 121.4 .
C53 C52 H52 121.4 .
C52 C53 C54 123.5(7) .
C52 C53 O8 116.9(7) .
C54 C53 O8 119.6(7) .
C53 C54 C55 118.2(7) .
C53 C54 H54 120.9 .
C55 C54 H54 120.9 .
C54 C55 C50 120.2(7) .
C54 C55 H55 119.9 .
C50 C55 H55 119.9 .
N7 C56 N9 128.4(8) .
N7 C56 O8 119.7(7) .
N9 C56 O8 111.9(7) .
N8 C57 N9 128.8(8) .
N8 C57 Cl4 114.9(7) .
N9 C57 Cl4 116.2(7) .
N7 C58 O7 121.2(7) .
N7 C58 N8 126.5(8) .
O7 C58 N8 112.1(8) .
C60 C59 C64 120.7(8) .
C60 C59 O7 122.9(9) .
C64 C59 O7 116.1(9) .
C59 C60 C61 118.6(8) .
C59 C60 H60 120.7 .
C61 C60 H60 120.7 .
C60 C61 C62 122.3(8) .
C60 C61 H61 118.8 .
C62 C61 H61 118.8 .
C61 C62 C63 117.9(7) .
C61 C62 C10 120.1(7) .
C63 C62 C10 122.0(7) .
C64 C63 C62 119.4(8) .
C64 C63 H63 120.3 .
C62 C63 H63 120.3 .
C59 C64 C63 120.8(9) .
C59 C64 H64 119.6 .
C63 C64 H64 119.6 .
O9 C73 C74 111.0(7) .
O9 C73 H73A 109.4 .
C74 C73 H73A 109.4 .
O9 C73 H73B 109.4 .
C74 C73 H73B 109.4 .
H73A C73 H73B 108.0 .
O10 C74 C73 110.2(8) .
O10 C74 H74A 109.6 .
C73 C74 H74A 109.6 .
O10 C74 H74B 109.6 .
C73 C74 H74B 109.6 .
H74A C74 H74B 108.1 .
O10 C75 C76 108.6(8) .
O10 C75 H75A 110.0 .
C76 C75 H75A 110.0 .
O10 C75 H75B 110.0 .
C76 C75 H75B 110.0 .
H75A C75 H75B 108.4 .
O9 C76 C75 109.9(7) .
O9 C76 H76A 109.7 .
C75 C76 H76A 109.7 .
O9 C76 H76B 109.7 .
C75 C76 H76B 109.7 .
H76A C76 H76B 108.2 .
C78 C77 O11 109.1(8) .
C78 C77 H77A 109.9 .
O11 C77 H77A 109.9 .
C78 C77 H77B 109.9 .
O11 C77 H77B 109.9 .
H77A C77 H77B 108.3 .
O12 C78 C77 110.3(9) .
O12 C78 H78A 109.6 .
C77 C78 H78A 109.6 .
O12 C78 H78B 109.6 .
C77 C78 H78B 109.6 .
H78A C78 H78B 108.1 .
C80 C79 O12 111.9(8) .
C80 C79 H79A 109.2 .
O12 C79 H79A 109.2 .
C80 C79 H79B 109.2 .
O12 C79 H79B 109.2 .
H79A C79 H79B 107.9 .
O11 C80 C79 111.5(9) .
O11 C80 H80 124.2 .
C79 C80 H80 124.2 .
O13 C81 C82 111.4(12) .
O13 C81 H81A 109.3 .
C82 C81 H81A 109.3 .
O13 C81 H81B 109.4 .
C82 C81 H81B 109.4 .
H81A C81 H81B 108.0 .
O14 C82 C81 111.2(12) .
O14 C82 H82A 109.4 .
C81 C82 H82A 109.4 .
O14 C82 H82B 109.4 .
C81 C82 H82B 109.4 .
H82A C82 H82B 108.0 .
O14 C83 C84 110.7(12) .
O14 C83 H83A 109.5 .
C84 C83 H83A 109.5 .
O14 C83 H83B 109.5 .
C84 C83 H83B 109.5 .
H83A C83 H83B 108.1 .
O13 C84 C83 109.7(11) .
O13 C84 H84A 109.7 .
C83 C84 H84A 109.7 .
O13 C84 H84B 109.7 .
C83 C84 H84B 109.7 .
H84A C84 H84B 108.2 .
O15 C85 C86 109.4(13) .
O15 C85 H85A 109.8 .
C86 C85 H85A 109.8 .
O15 C85 H85B 109.8 .
C86 C85 H85B 109.8 .
H85A C85 H85B 108.2 .
O16 C86 C85 108.7(13) .
O16 C86 H86A 109.9 .
C85 C86 H86A 109.9 .
O16 C86 H86B 110.0 .
C85 C86 H86B 110.0 .
H86A C86 H86B 108.3 .
O16 C87 C88 108.2(12) .
O16 C87 H87A 110.0 .
C88 C87 H87A 110.1 .
O16 C87 H87B 110.0 .
C88 C87 H87B 110.0 .
H87A C87 H87B 108.4 .
O15 C88 C87 108.4(12) .
O15 C88 H88A 110.1 .
C87 C88 H88A 110.0 .
O15 C88 H88B 110.0 .
C87 C88 H88B 110.0 .
H88A C88 H88B 108.4 .
C1 N1 C3 112.1(8) .
C1 N2 C2 113.4(8) .
C3 N3 C2 114.6(8) .
C18 N4 C20 112.5(6) .
C19 N5 C20 113.0(6) .
C19 N6 C18 112.0(6) .
C56 N7 C58 112.8(7) .
C57 N8 C58 111.5(8) .
C57 N9 C56 111.6(7) .
C41 N10 C43 112.6(6) .
C42 N11 C43 113.4(6) .
C41 N12 C42 113.7(6) .
C1 O1 C32 120.3(7) .
C3 O2 C4 120.5(7) .
C20 O3 C21 118.3(5) .
C18 O4 C15 120.9(5) .
C41 O5 C38 119.6(6) .
C43 O6 C44 119.5(6) .
C58 O7 C59 118.6(7) .
C56 O8 C53 118.9(6) .
C73 O9 C76 108.3(6) .
C75 O10 C74 109.9(6) .
C80 O11 C77 106.9(7) .
C78 O12 C79 107.2(8) .
C81 O13 C84 104.9(13) .
C82 O14 C83 110.6(16) .
C85 O15 C88 127.7(19) .
C87 O16 C86 120(3) .
H17A O17 H17B 107.7 .
H18A O18 H18B 107.7 .
O19 O19 H19A 114.1 2_656
O19 O19 H19B 136.6 2_656
H19A O19 H19B 107.7 .

loop_
_geom_bond_atom_site_label_1
_geom_bond_atom_site_label_2
_geom_bond_distance
_geom_bond_site_symmetry_2
C1 N1 1.315(11) .
C1 N2 1.330(11) .
C1 O1 1.360(11) .
C2 N3 1.319(12) .
C2 N2 1.330(12) .
C2 Cl1 1.692(10) .
C3 N3 1.308(11) .
C3 O2 1.314(10) .
C3 N1 1.355(11) .
C4 C5 1.375(12) .
C4 C9 1.380(12) .
C4 O2 1.418(10) .
C5 C6 1.408(11) .
C5 H5 0.9300 .
C6 C7 1.360(10) .
C6 H6 0.9300 .
C7 C8 1.401(10) .
C7 C10 1.482(11) .
C8 C9 1.406(11) .
C8 H8 0.9300 .
C9 H9 0.9300 .
C10 C11 1.351(11) .
C10 C62 1.477(10) .
C11 C35 1.471(10) .
C11 C12 1.498(10) .
C12 C13 1.396(10) .
C12 C17 1.417(10) .
C13 C14 1.396(10) .
C13 H13 0.9300 .
C14 C15 1.371(10) .
C14 H14 0.9300 .
C15 C16 1.330(10) .
C15 O4 1.409(8) .
C16 C17 1.374(10) .
C16 H16 0.9300 .
C17 H17 0.9300 .
C18 N4 1.325(9) .
C18 N6 1.339(9) .
C18 O4 1.360(9) .
C19 N5 1.304(9) .
C19 N6 1.311(10) .
C19 Cl2 1.715(7) .
C20 O3 1.327(8) .
C20 N4 1.339(9) .
C20 N5 1.352(9) .
C21 C22 1.334(10) .
C21 C26 1.380(10) .
C21 O3 1.428(8) .
C22 C23 1.395(10) .
C22 H22 0.9300 .
C23 C24 1.400(10) .
C23 H23 0.9300 .
C24 C25 1.395(10) .
C24 C27 1.472(10) .
C25 C26 1.379(10) .
C25 H25 0.9300 .
C26 H26 0.9300 .
C27 C28 1.364(10) .
C27 C47 1.489(11) .
C28 C50 1.475(10) .
C28 C29 1.492(11) .
C29 C34 1.406(10) .
C29 C30 1.410(11) .
C30 C31 1.407(11) .
C30 H30 0.9300 .
C31 C32 1.361(12) .
C31 H31 0.9300 .
C32 O1 1.386(10) .
C32 C33 1.397(12) .
C33 C34 1.370(11) .
C33 H33 0.9300 .
C34 H34 0.9300 .
C35 C36 1.385(9) .
C35 C40 1.403(10) .
C36 C37 1.362(10) .
C36 H36 0.9300 .
C37 C38 1.385(11) .
C37 H37 0.9300 .
C38 C39 1.382(10) .
C38 O5 1.397(9) .
C39 C40 1.366(10) .
C39 H39 0.9300 .
C40 H40 0.9300 .
C41 N12 1.324(10) .
C41 N10 1.329(9) .
C41 O5 1.335(8) .
C42 N11 1.313(9) .
C42 N12 1.327(9) .
C42 Cl3 1.699(7) .
C43 O6 1.319(9) .
C43 N11 1.333(10) .
C43 N10 1.344(9) .
C44 C49 1.377(10) .
C44 C45 1.393(10) .
C44 O6 1.434(9) .
C45 C46 1.369(11) .
C45 H45 0.9300 .
C46 C47 1.399(10) .
C46 H46 0.9300 .
C47 C48 1.405(10) .
C48 C49 1.365(11) .
C48 H48 0.9300 .
C49 H49 0.9300 .
C50 C51 1.380(10) .
C50 C55 1.428(10) .
C51 C52 1.375(10) .
C51 H51 0.9300 .
C52 C53 1.376(12) .
C52 H52 0.9300 .
C53 C54 1.383(11) .
C53 O8 1.427(9) .
C54 C55 1.392(10) .
C54 H54 0.9300 .
C55 H55 0.9300 .
C56 N7 1.297(10) .
C56 N9 1.319(10) .
C56 O8 1.358(9) .
C57 N8 1.291(12) .
C57 N9 1.308(12) .
C57 Cl4 1.736(9) .
C58 N7 1.300(11) .
C58 O7 1.350(10) .
C58 N8 1.357(11) .
C59 C60 1.373(13) .
C59 C64 1.377(13) .
C59 O7 1.394(10) .
C60 C61 1.380(11) .
C60 H60 0.9300 .
C61 C62 1.392(11) .
C61 H61 0.9300 .
C62 C63 1.403(11) .
C63 C64 1.388(12) .
C63 H63 0.9300 .
C64 H64 0.9300 .
C73 O9 1.432(9) .
C73 C74 1.493(12) .
C73 H73A 0.9700 .
C73 H73B 0.9700 .
C74 O10 1.428(11) .
C74 H74A 0.9700 .
C74 H74B 0.9700 .
C75 O10 1.415(11) .
C75 C76 1.508(13) .
C75 H75A 0.9700 .
C75 H75B 0.9700 .
C76 O9 1.447(9) .
C76 H76A 0.9700 .
C76 H76B 0.9700 .
C77 C78 1.442(14) .
C77 O11 1.504(12) .
C77 H77A 0.9700 .
C77 H77B 0.9700 .
C78 O12 1.387(12) .
C78 H78A 0.9700 .
C78 H78B 0.9700 .
C79 C80 1.427(14) .
C79 O12 1.446(13) .
C79 H79A 0.9700 .
C79 H79B 0.9700 .
C80 O11 1.395(11) .
C80 H80 0.9300 .
C81 O13 1.413(9) .
C81 C82 1.506(9) .
C81 H81A 0.9700 .
C81 H81B 0.9700 .
C82 O14 1.401(10) .
C82 H82A 0.9700 .
C82 H82B 0.9700 .
C83 O14 1.416(9) .
C83 C84 1.503(9) .
C83 H83A 0.9700 .
C83 H83B 0.9700 .
C84 O13 1.427(9) .
C84 H84A 0.9700 .
C84 H84B 0.9700 .
C85 O15 1.440(10) .
C85 C86 1.512(10) .
C85 H85A 0.9700 .
C85 H85B 0.9700 .
C86 O16 1.438(10) .
C86 H86A 0.9700 .
C86 H86B 0.9700 .
C87 O16 1.436(10) .
C87 C88 1.503(10) .
C87 H87A 0.9700 .
C87 H87B 0.9700 .
C88 O15 1.442(10) .
C88 H88A 0.9700 .
C88 H88B 0.9700 .
O17 H17A 0.8201 .
O17 H17B 0.8201 .
O18 H18A 0.8198 .
O18 H18B 0.8200 .
O19 O19 1.60(6) 2_656
O19 H19A 0.8200 .
O19 H19B 0.8199 .
